data_4085218
loop_
_publ_author_name
'M\"uller, Astrid L.'
'Bleith, Tim'
'Roth, Torsten'
'Wadepohl, Hubert'
'Gade, Lutz H.'

_publ_section_title
;
 Iridium Half-Sandwich Complexes with Di- and Tridentate
 Bis(pyridylimino)isoindolato Ligands: Stoichiometric and Catalytic
 Reactivity
;
_journal_issue 11
_journal_name_full Organometallics
_journal_page_first 2326
_journal_paper_doi 10.1021/om501138t
_journal_volume 34
_journal_year 2015
_chemical_absolute_configuration ad
_chemical_formula_moiety 'C30 H31 I Ir N5'
_chemical_formula_sum 'C30 H31 I Ir N5'
_chemical_formula_weight 780.70
_space_group_crystal_system orthorhombic
_space_group_IT_number 33
_space_group_name_Hall 'P 2c -2n'
_space_group_name_H-M_alt 'P n a 21'
_symmetry_cell_setting orthorhombic
_symmetry_Int_Tables_number 33
_symmetry_space_group_name_Hall 'P 2c -2n'
_symmetry_space_group_name_H-M 'P n a 21'
_atom_sites_solution_hydrogens geom
_atom_sites_solution_primary heavy
_atom_sites_solution_secondary difmap
_audit_block_code ga_am41
_audit_creation_date 2014-05-23
_audit_update_record 'Fri May 23 17:39:04 CEST 2014'
_cell_angle_alpha 90
_cell_angle_beta 90
_cell_angle_gamma 90
_cell_formula_units_Z 4
_cell_length_a 31.586(13)
_cell_length_b 9.821(4)
_cell_length_c 8.973(4)
_cell_measurement_reflns_used 7413
_cell_measurement_temperature 100(2)
_cell_measurement_theta_max 32.18
_cell_measurement_theta_min 2.58
_cell_volume 2783(2)
_computing_cell_refinement
;
SAINT 8.x (Bruker AXS, 1997-2012). Includes estimated systematic errors
 of the unit cell constants from Monte Carlo simulations.
;
_computing_data_collection 'SMART-5.631 (Bruker AXS, 2003)'
_computing_data_reduction 'SAINT 8.x (Bruker AXS, 1997-2011)'
_computing_molecular_graphics 'Olex2 (Dolomanov et al., 2009)'
_computing_publication_material 'encif (Wadepohl, 2009-13); encifer 1.4 (CCDC, 2011)'
_computing_structure_refinement 'ShelXL (Sheldrick, 2008)'
_computing_structure_solution 'DIRDIF (Beurskens et al., 1999-2008)'
_diffrn_ambient_environment 'perfluoro polyether oil'
_diffrn_ambient_temperature 100(1)
_diffrn_detector 'CCD plate'
_diffrn_detector_area_resol_mean 8.19
_diffrn_detector_type CCD-PXL-KAF2
_diffrn_measured_fraction_theta_full 1.000
_diffrn_measured_fraction_theta_max 0.972
_diffrn_measurement_device 'three-circle diffractometer'
_diffrn_measurement_device_type 'Bruker AXS Smart 1000'
_diffrn_measurement_method '\f- and \w-scans'
_diffrn_measurement_specimen_support 'polyimid foil'
_diffrn_radiation_monochromator graphite
_diffrn_radiation_probe x-ray
_diffrn_radiation_type MoK\a
_diffrn_radiation_wavelength 0.71073
_diffrn_reflns_av_R_equivalents 0.0493
_diffrn_reflns_av_unetI/netI 0.0353
_diffrn_reflns_Laue_measured_fraction_full 1.000
_diffrn_reflns_Laue_measured_fraction_max 0.972
_diffrn_reflns_limit_h_max 47
_diffrn_reflns_limit_h_min -47
_diffrn_reflns_limit_k_max 14
_diffrn_reflns_limit_k_min -14
_diffrn_reflns_limit_l_max 13
_diffrn_reflns_limit_l_min -13
_diffrn_reflns_number 68229
_diffrn_reflns_point_group_measured_fraction_full 1.000
_diffrn_reflns_point_group_measured_fraction_max 0.952
_diffrn_reflns_theta_full 25.242
_diffrn_reflns_theta_max 32.511
_diffrn_reflns_theta_min 1.289
_diffrn_source 'sealed X-Ray tube (Mo)'
_diffrn_source_type 'fine focus tube'
_diffrn_standards_number 0
_exptl_absorpt_coefficient_mu 5.933
_exptl_absorpt_correction_T_max 0.5288
_exptl_absorpt_correction_T_min 0.3901
_exptl_absorpt_correction_type multi-scan
_exptl_absorpt_process_details
;
multi-scan from symmetry-related measurements (Blessing 1995)
SADABS (Sheldrick & Bruker AXS, 2004-2008)
;
_exptl_crystal_colour red
_exptl_crystal_density_diffrn 1.863
_exptl_crystal_description plate
_exptl_crystal_F_000 1504
_exptl_crystal_size_max 0.26
_exptl_crystal_size_mid 0.1
_exptl_crystal_size_min 0.07
_refine_diff_density_max 2.156
_refine_diff_density_min -1.960
_refine_diff_density_rms 0.254
_refine_ls_abs_structure_details
;
 Flack x determined using 3916 quotients [(I+)-(I-)]/[(I+)+(I-)]
 (Parsons, Flack and Wagner, Acta Cryst. B69 (2013) 249-259).
;
_refine_ls_abs_structure_Flack 0.009(3)
_refine_ls_extinction_method none
_refine_ls_goodness_of_fit_ref 1.180
_refine_ls_hydrogen_treatment constr
_refine_ls_matrix_type full
_refine_ls_number_parameters 341
_refine_ls_number_reflns 9594
_refine_ls_number_restraints 1
_refine_ls_restrained_S_all 1.180
_refine_ls_R_factor_all 0.0419
_refine_ls_R_factor_gt 0.0376
_refine_ls_shift/su_max 0.001
_refine_ls_shift/su_mean 0.000
_refine_ls_structure_factor_coef Fsqd
_refine_ls_weighting_details 'w=1/[\s^2^(Fo^2^)+(0.0386P)^2^+8.9022P] where P=(Fo^2^+2Fc^2^)/3'
_refine_ls_weighting_scheme calc
_refine_ls_wR_factor_gt 0.0799
_refine_ls_wR_factor_ref 0.0855
_reflns_Friedel_coverage 0.857
_reflns_Friedel_fraction_full 1.000
_reflns_Friedel_fraction_max 0.930
_reflns_number_gt 9079
_reflns_number_total 9594
_reflns_threshold_expression 'I > 2\s(I)'
_cod_data_source_file om501138t_si_004.cif
_cod_data_source_block ga_am41
_cod_depositor_comments 'Adding full bibliography for 4085217--4085232.cif.'
_cod_original_cell_volume 2784(2)
_cod_database_code 4085218
_audit_block_refno 2049
_audit_block_usercomment AM674_4
_shelxl_version_number 2014-3
_shelx_space_group_comment
;
The symmetry employed for this shelxl refinement is uniquely defined
by the following loop, which should always be used as a source of
symmetry information in preference to the above space-group names.
They are only intended as comments.
;
_shelx_estimated_absorpt_t_max 0.681
_shelx_estimated_absorpt_t_min 0.308
_olex2_refinement_description
;
1. Fixed Uiso
 At 1.2 times of:
  All C(H) groups
 At 1.5 times of:
  All C(H,H,H) groups
2.a Aromatic/amide H refined with riding coordinates:
 C5(H5), C6(H6), C7(H7), C8(H8), C10(H10), C11(H11), C12(H12), C16(H16),
 C17(H17), C18(H18)
2.b Idealised Me refined as rotating group:
 C14(H14A,H14B,H14C), C20(H20A,H20B,H20C), C26(H26A,H26B,H26C), C27(H27A,H27B,
 H27C), C28(H28A,H28B,H28C), C29(H29A,H29B,H29C), C30(H30A,H30B,H30C)
;

loop_
_symmetry_equiv_pos_as_xyz
'x, y, z'
'-x, -y, z+1/2'
'-x+1/2, y+1/2, z+1/2'
'x+1/2, -y+1/2, z'

loop_
_atom_site_label
_atom_site_type_symbol
_atom_site_fract_x
_atom_site_fract_y
_atom_site_fract_z
_atom_site_U_iso_or_equiv
_atom_site_adp_type
_atom_site_occupancy
_atom_site_site_symmetry_order
_atom_site_calc_flag
_atom_site_refinement_flags_posn
Ir Ir -0.09157(2) -0.25907(2) -0.00460(4) 0.00634(6) Uani 1 1 d .
I I -0.06919(2) -0.40527(5) -0.24871(6) 0.01484(9) Uani 1 1 d .
N1 N -0.11716(19) -0.1187(6) -0.1496(7) 0.0098(11) Uani 1 1 d .
N2 N -0.07824(18) 0.0777(6) -0.0685(7) 0.0083(10) Uani 1 1 d .
N3 N -0.03720(16) -0.1261(5) -0.0110(8) 0.0077(9) Uani 1 1 d .
N4 N -0.1675(2) -0.2588(6) -0.2592(9) 0.0169(13) Uani 1 1 d .
N5 N -0.2402(2) -0.2713(7) -0.2963(7) 0.0143(12) Uani 1 1 d .
C1 C -0.1075(2) 0.0155(7) -0.1438(7) 0.0063(11) Uani 1 1 d .
C2 C -0.13696(18) 0.0901(6) -0.2418(9) 0.0085(11) Uani 1 1 d .
C3 C -0.1646(2) -0.0051(7) -0.3045(7) 0.0065(11) Uani 1 1 d .
C4 C -0.15167(19) -0.1396(7) -0.2420(9) 0.0086(11) Uani 1 1 d .
C5 C -0.1399(2) 0.2274(7) -0.2732(9) 0.0130(13) Uani 1 1 d .
H5 H -0.1207 0.2911 -0.2310 0.016 Uiso 1 1 calc R
C6 C -0.1724(3) 0.2698(8) -0.3700(9) 0.0167(15) Uani 1 1 d .
H6 H -0.1755 0.3635 -0.3937 0.020 Uiso 1 1 calc R
C7 C -0.2003(2) 0.1739(8) -0.4315(8) 0.0152(14) Uani 1 1 d .
H7 H -0.2223 0.2042 -0.4954 0.018 Uiso 1 1 calc R
C8 C -0.1965(2) 0.0356(8) -0.4012(8) 0.0111(13) Uani 1 1 d .
H8 H -0.2151 -0.0289 -0.4453 0.013 Uiso 1 1 calc R
C9 C -0.04404(17) 0.0116(5) -0.0035(10) 0.0063(9) Uani 1 1 d .
C10 C -0.0142(2) 0.0983(7) 0.0613(8) 0.0132(13) Uani 1 1 d .
H10 H -0.0205 0.1924 0.0719 0.016 Uiso 1 1 calc R
C11 C 0.0240(2) 0.0496(8) 0.1097(9) 0.0148(14) Uani 1 1 d .
H11 H 0.0439 0.1075 0.1578 0.018 Uiso 1 1 calc R
C12 C 0.0330(2) -0.0879(7) 0.0859(9) 0.0131(13) Uani 1 1 d .
H12 H 0.0601 -0.1233 0.1101 0.016 Uiso 1 1 calc R
C13 C 0.0019(2) -0.1734(7) 0.0266(7) 0.0091(13) Uani 1 1 d .
C14 C 0.0142(2) -0.3192(6) -0.0017(12) 0.0147(12) Uani 1 1 d .
H14A H 0.0210 -0.3311 -0.1075 0.022 Uiso 1 1 calc GR
H14B H -0.0094 -0.3790 0.0252 0.022 Uiso 1 1 calc GR
H14C H 0.0390 -0.3424 0.0587 0.022 Uiso 1 1 calc GR
C15 C -0.2014(2) -0.2857(7) -0.3524(8) 0.0121(13) Uani 1 1 d .
C16 C -0.1935(2) -0.3402(8) -0.4922(10) 0.0182(14) Uani 1 1 d .
H16 H -0.1654 -0.3536 -0.5267 0.022 Uiso 1 1 calc R
C17 C -0.2280(3) -0.3745(9) -0.5798(9) 0.0212(16) Uani 1 1 d .
H17 H -0.2238 -0.4108 -0.6768 0.025 Uiso 1 1 calc R
C18 C -0.2684(2) -0.3555(8) -0.5253(9) 0.0189(16) Uani 1 1 d .
H18 H -0.2924 -0.3759 -0.5851 0.023 Uiso 1 1 calc R
C19 C -0.2733(2) -0.3060(8) -0.3820(8) 0.0134(13) Uani 1 1 d .
C20 C -0.3165(3) -0.2910(9) -0.3132(10) 0.0191(16) Uani 1 1 d .
H20A H -0.3180 -0.2049 -0.2583 0.029 Uiso 1 1 calc GR
H20B H -0.3217 -0.3669 -0.2448 0.029 Uiso 1 1 calc GR
H20C H -0.3381 -0.2914 -0.3919 0.029 Uiso 1 1 calc GR
C21 C -0.1098(2) -0.2153(7) 0.2220(7) 0.0096(12) Uani 1 1 d .
C22 C -0.1467(2) -0.2569(7) 0.1377(9) 0.0112(13) Uani 1 1 d .
C23 C -0.1403(2) -0.3925(7) 0.0831(8) 0.0117(13) Uani 1 1 d .
C24 C -0.0994(2) -0.4398(7) 0.1391(8) 0.0099(12) Uani 1 1 d .
C25 C -0.0811(2) -0.3318(7) 0.2250(7) 0.0094(12) Uani 1 1 d .
C26 C -0.1041(3) -0.0867(8) 0.3074(9) 0.0164(14) Uani 1 1 d .
H26A H -0.1192 -0.0127 0.2571 0.025 Uiso 1 1 calc GR
H26B H -0.0739 -0.0644 0.3132 0.025 Uiso 1 1 calc GR
H26C H -0.1155 -0.0982 0.4083 0.025 Uiso 1 1 calc GR
C27 C -0.1848(2) -0.1694(8) 0.1128(9) 0.0154(14) Uani 1 1 d .
H27A H -0.1997 -0.2000 0.0230 0.023 Uiso 1 1 calc GR
H27B H -0.1759 -0.0745 0.1001 0.023 Uiso 1 1 calc GR
H27C H -0.2038 -0.1764 0.1989 0.023 Uiso 1 1 calc GR
C28 C -0.1724(2) -0.4759(7) 0.0010(12) 0.0177(13) Uani 1 1 d .
H28A H -0.1578 -0.5410 -0.0640 0.027 Uiso 1 1 calc GR
H28B H -0.1902 -0.4159 -0.0594 0.027 Uiso 1 1 calc GR
H28C H -0.1900 -0.5254 0.0727 0.027 Uiso 1 1 calc GR
C29 C -0.0811(3) -0.5780(7) 0.1200(10) 0.0183(15) Uani 1 1 d .
H29A H -0.0502 -0.5724 0.1220 0.027 Uiso 1 1 calc GR
H29B H -0.0903 -0.6160 0.0244 0.027 Uiso 1 1 calc GR
H29C H -0.0909 -0.6370 0.2012 0.027 Uiso 1 1 calc GR
C30 C -0.0411(3) -0.3376(8) 0.3149(8) 0.0154(14) Uani 1 1 d .
H30A H -0.0245 -0.2547 0.2978 0.023 Uiso 1 1 calc GR
H30B H -0.0244 -0.4171 0.2846 0.023 Uiso 1 1 calc GR
H30C H -0.0481 -0.3449 0.4210 0.023 Uiso 1 1 calc GR

loop_
_atom_site_aniso_label
_atom_site_aniso_U_11
_atom_site_aniso_U_22
_atom_site_aniso_U_33
_atom_site_aniso_U_23
_atom_site_aniso_U_13
_atom_site_aniso_U_12
Ir 0.00673(9) 0.00577(9) 0.00651(9) 0.00042(13) -0.00122(12) -0.00021(7)
I 0.0191(2) 0.01417(19) 0.01123(17) -0.00320(18) 0.0027(2) 0.00022(17)
N1 0.006(3) 0.010(2) 0.013(3) 0.000(2) -0.004(2) 0.001(2)
N2 0.004(2) 0.010(2) 0.011(3) 0.000(2) -0.001(2) 0.0008(19)
N3 0.006(2) 0.0079(19) 0.009(2) 0.000(2) 0.000(3) -0.0008(16)
N4 0.014(3) 0.017(3) 0.020(3) 0.005(3) -0.010(3) -0.007(2)
N5 0.014(3) 0.016(3) 0.013(3) 0.002(2) -0.004(2) -0.004(2)
C1 0.004(3) 0.009(3) 0.006(3) 0.001(2) -0.001(2) 0.001(2)
C2 0.005(2) 0.012(3) 0.009(3) 0.003(2) 0.004(3) 0.005(2)
C3 0.004(3) 0.009(3) 0.007(3) 0.001(2) 0.003(2) 0.002(2)
C4 0.004(2) 0.014(3) 0.008(3) 0.003(3) -0.001(3) -0.001(2)
C5 0.014(3) 0.010(3) 0.015(4) 0.001(2) 0.001(3) 0.003(2)
C6 0.019(4) 0.013(3) 0.018(4) 0.008(3) 0.000(3) 0.007(3)
C7 0.011(3) 0.025(4) 0.009(3) 0.006(3) 0.000(3) 0.011(3)
C8 0.005(3) 0.021(3) 0.008(3) 0.000(2) -0.001(2) 0.004(2)
C9 0.004(2) 0.009(2) 0.006(2) 0.000(3) 0.002(3) 0.0002(17)
C10 0.015(3) 0.012(3) 0.012(3) 0.000(2) 0.000(3) -0.004(3)
C11 0.009(3) 0.019(4) 0.017(3) -0.003(3) -0.005(3) -0.008(3)
C12 0.003(3) 0.017(3) 0.019(3) 0.002(3) -0.004(2) -0.002(2)
C13 0.007(3) 0.015(3) 0.006(3) 0.002(2) -0.002(2) -0.002(2)
C14 0.009(3) 0.016(3) 0.020(3) 0.004(4) -0.003(4) 0.004(2)
C15 0.009(3) 0.011(3) 0.016(3) 0.006(3) -0.008(3) -0.006(2)
C16 0.018(3) 0.024(3) 0.013(3) 0.004(3) -0.001(3) -0.005(3)
C17 0.019(4) 0.030(4) 0.014(4) 0.001(3) -0.004(3) -0.008(3)
C18 0.016(3) 0.023(3) 0.018(4) 0.002(3) -0.010(3) -0.009(3)
C19 0.015(3) 0.014(3) 0.012(3) 0.003(2) -0.004(3) -0.004(3)
C20 0.013(4) 0.024(4) 0.021(4) 0.007(3) -0.004(3) -0.004(3)
C21 0.013(3) 0.009(3) 0.007(3) 0.001(2) 0.002(2) -0.002(2)
C22 0.010(3) 0.013(3) 0.011(3) 0.005(2) 0.003(3) -0.001(2)
C23 0.013(3) 0.008(3) 0.014(3) 0.001(2) 0.000(3) -0.001(2)
C24 0.009(3) 0.010(3) 0.010(3) 0.003(2) -0.002(2) 0.000(2)
C25 0.010(3) 0.015(3) 0.003(3) 0.002(2) 0.001(2) 0.000(2)
C26 0.016(4) 0.020(4) 0.013(3) -0.004(3) 0.001(3) 0.003(3)
C27 0.011(3) 0.018(3) 0.017(4) 0.003(3) 0.006(3) 0.002(3)
C28 0.017(3) 0.016(3) 0.020(3) 0.004(4) -0.007(4) -0.005(2)
C29 0.023(4) 0.007(3) 0.025(4) 0.003(3) -0.005(3) 0.001(3)
C30 0.017(4) 0.022(4) 0.008(3) 0.002(3) -0.005(3) -0.001(3)

loop_
_atom_type_symbol
_atom_type_description
_atom_type_scat_dispersion_real
_atom_type_scat_dispersion_imag
_atom_type_scat_source
C C 0.0033 0.0016 'International Tables Vol C Tables 4.2.6.8 and 6.1.1.4'
H H 0.0000 0.0000 'International Tables Vol C Tables 4.2.6.8 and 6.1.1.4'
I I -0.4742 1.8119 'International Tables Vol C Tables 4.2.6.8 and 6.1.1.4'
Ir Ir -1.4442 7.9887 'International Tables Vol C Tables 4.2.6.8 and 6.1.1.4'
N N 0.0061 0.0033 'International Tables Vol C Tables 4.2.6.8 and 6.1.1.4'

loop_
_geom_angle_atom_site_label_1
_geom_angle_atom_site_label_2
_geom_angle_atom_site_label_3
_geom_angle
N1 Ir I 86.92(17)
N1 Ir N3 83.7(2)
N1 Ir C21 111.0(3)
N1 Ir C22 92.9(3)
N1 Ir C23 110.8(3)
N1 Ir C24 149.6(3)
N1 Ir C25 149.9(2)
N3 Ir I 95.25(18)
N3 Ir C22 130.6(3)
N3 Ir C23 160.0(3)
N3 Ir C24 126.2(3)
N3 Ir C25 95.8(3)
C21 Ir I 159.45(18)
C21 Ir N3 96.7(3)
C21 Ir C22 39.3(3)
C21 Ir C23 65.7(3)
C21 Ir C24 65.1(3)
C21 Ir C25 39.1(3)
C22 Ir I 133.8(2)
C22 Ir C23 38.7(3)
C22 Ir C24 64.7(3)
C22 Ir C25 64.6(3)
C23 Ir I 99.1(2)
C23 Ir C24 39.1(3)
C23 Ir C25 64.6(3)
C24 Ir I 94.3(2)
C25 Ir I 122.95(18)
C25 Ir C24 37.9(3)
C1 N1 Ir 122.6(5)
C1 N1 C4 110.1(6)
C4 N1 Ir 126.0(5)
C1 N2 C9 123.5(6)
C9 N3 Ir 118.0(4)
C13 N3 Ir 120.6(4)
C13 N3 C9 117.8(5)
C4 N4 C15 123.3(6)
C15 N5 C19 118.2(7)
N1 C1 C2 108.6(6)
N2 C1 N1 129.7(6)
N2 C1 C2 121.7(6)
C3 C2 C1 107.5(5)
C5 C2 C1 130.5(7)
C5 C2 C3 121.9(7)
C2 C3 C4 105.7(6)
C8 C3 C2 120.8(6)
C8 C3 C4 133.5(6)
N1 C4 C3 108.0(6)
N4 C4 N1 121.0(6)
N4 C4 C3 131.0(6)
C2 C5 H5 121.2
C2 C5 C6 117.7(7)
C6 C5 H5 121.2
C5 C6 H6 119.9
C7 C6 C5 120.1(7)
C7 C6 H6 119.9
C6 C7 H7 119.2
C8 C7 C6 121.7(7)
C8 C7 H7 119.2
C3 C8 C7 117.8(7)
C3 C8 H8 121.1
C7 C8 H8 121.1
N2 C9 C10 114.5(5)
N3 C9 N2 124.3(6)
N3 C9 C10 121.0(6)
C9 C10 H10 119.5
C11 C10 C9 120.9(7)
C11 C10 H10 119.5
C10 C11 H11 121.1
C10 C11 C12 117.9(7)
C12 C11 H11 121.1
C11 C12 H12 120.1
C11 C12 C13 119.9(7)
C13 C12 H12 120.1
N3 C13 C12 121.8(6)
N3 C13 C14 121.0(6)
C12 C13 C14 117.1(6)
C13 C14 H14A 109.5
C13 C14 H14B 109.5
C13 C14 H14C 109.5
H14A C14 H14B 109.5
H14A C14 H14C 109.5
H14B C14 H14C 109.5
N4 C15 C16 118.7(7)
N5 C15 N4 117.6(7)
N5 C15 C16 123.4(7)
C15 C16 H16 121.2
C17 C16 C15 117.7(8)
C17 C16 H16 121.2
C16 C17 H17 120.2
C18 C17 C16 119.6(8)
C18 C17 H17 120.2
C17 C18 H18 120.7
C17 C18 C19 118.6(7)
C19 C18 H18 120.7
N5 C19 C18 122.4(7)
N5 C19 C20 116.6(7)
C18 C19 C20 121.1(7)
C19 C20 H20A 109.5
C19 C20 H20B 109.5
C19 C20 H20C 109.5
H20A C20 H20B 109.5
H20A C20 H20C 109.5
H20B C20 H20C 109.5
C22 C21 Ir 70.6(4)
C22 C21 C25 106.8(6)
C22 C21 C26 127.1(7)
C25 C21 Ir 72.3(4)
C25 C21 C26 125.6(6)
C26 C21 Ir 128.5(5)
C21 C22 Ir 70.2(4)
C21 C22 C27 124.4(7)
C23 C22 Ir 71.0(4)
C23 C22 C21 109.0(6)
C23 C22 C27 126.6(7)
C27 C22 Ir 124.5(5)
C22 C23 Ir 70.3(4)
C22 C23 C24 107.6(6)
C22 C23 C28 125.6(7)
C24 C23 Ir 71.8(4)
C24 C23 C28 126.4(6)
C28 C23 Ir 129.2(6)
C23 C24 Ir 69.1(4)
C23 C24 C29 126.4(7)
C25 C24 Ir 71.0(4)
C25 C24 C23 107.8(6)
C25 C24 C29 125.7(6)
C29 C24 Ir 128.7(6)
C21 C25 Ir 68.7(4)
C21 C25 C30 124.2(6)
C24 C25 Ir 71.1(4)
C24 C25 C21 108.8(6)
C24 C25 C30 126.8(6)
C30 C25 Ir 129.8(5)
C21 C26 H26A 109.5
C21 C26 H26B 109.5
C21 C26 H26C 109.5
H26A C26 H26B 109.5
H26A C26 H26C 109.5
H26B C26 H26C 109.5
C22 C27 H27A 109.5
C22 C27 H27B 109.5
C22 C27 H27C 109.5
H27A C27 H27B 109.5
H27A C27 H27C 109.5
H27B C27 H27C 109.5
C23 C28 H28A 109.5
C23 C28 H28B 109.5
C23 C28 H28C 109.5
H28A C28 H28B 109.5
H28A C28 H28C 109.5
H28B C28 H28C 109.5
C24 C29 H29A 109.5
C24 C29 H29B 109.5
C24 C29 H29C 109.5
H29A C29 H29B 109.5
H29A C29 H29C 109.5
H29B C29 H29C 109.5
C25 C30 H30A 109.5
C25 C30 H30B 109.5
C25 C30 H30C 109.5
H30A C30 H30B 109.5
H30A C30 H30C 109.5
H30B C30 H30C 109.5

loop_
_geom_bond_atom_site_label_1
_geom_bond_atom_site_label_2
_geom_bond_distance
Ir I 2.7129(10)
Ir N1 2.061(6)
Ir N3 2.158(5)
Ir C21 2.156(7)
Ir C22 2.161(8)
Ir C23 2.170(7)
Ir C24 2.207(7)
Ir C25 2.205(6)
N1 C1 1.354(8)
N1 C4 1.384(9)
N2 C1 1.298(9)
N2 C9 1.389(8)
N3 C9 1.371(7)
N3 C13 1.363(8)
N4 C4 1.282(8)
N4 C15 1.385(10)
N5 C15 1.330(10)
N5 C19 1.343(10)
C1 C2 1.475(9)
C2 C3 1.397(10)
C2 C5 1.381(9)
C3 C4 1.492(9)
C3 C8 1.389(9)
C5 H5 0.9500
C5 C6 1.407(11)
C6 H6 0.9500
C6 C7 1.402(12)
C7 H7 0.9500
C7 C8 1.391(11)
C8 H8 0.9500
C9 C10 1.398(9)
C10 H10 0.9500
C10 C11 1.369(11)
C11 H11 0.9500
C11 C12 1.396(11)
C12 H12 0.9500
C12 C13 1.396(9)
C13 C14 1.505(10)
C14 H14A 0.9800
C14 H14B 0.9800
C14 H14C 0.9800
C15 C16 1.387(12)
C16 H16 0.9500
C16 C17 1.384(11)
C17 H17 0.9500
C17 C18 1.382(12)
C18 H18 0.9500
C18 C19 1.383(11)
C19 C20 1.506(12)
C20 H20A 0.9800
C20 H20B 0.9800
C20 H20C 0.9800
C21 C22 1.450(10)
C21 C25 1.458(10)
C21 C26 1.489(10)
C22 C23 1.434(10)
C22 C27 1.495(10)
C23 C24 1.463(10)
C23 C28 1.496(10)
C24 C25 1.432(10)
C24 C29 1.485(10)
C25 C30 1.502(10)
C26 H26A 0.9800
C26 H26B 0.9800
C26 H26C 0.9800
C27 H27A 0.9800
C27 H27B 0.9800
C27 H27C 0.9800
C28 H28A 0.9800
C28 H28B 0.9800
C28 H28C 0.9800
C29 H29A 0.9800
C29 H29B 0.9800
C29 H29C 0.9800
C30 H30A 0.9800
C30 H30B 0.9800
C30 H30C 0.9800

loop_
_geom_torsion_atom_site_label_1
_geom_torsion_atom_site_label_2
_geom_torsion_atom_site_label_3
_geom_torsion_atom_site_label_4
_geom_torsion
Ir N1 C1 N2 10.6(10)
Ir N1 C1 C2 -169.2(5)
Ir N1 C4 N4 -9.7(11)
Ir N1 C4 C3 169.0(4)
Ir N3 C9 N2 -36.0(10)
Ir N3 C9 C10 149.6(6)
Ir N3 C13 C12 -151.7(6)
Ir N3 C13 C14 31.5(9)
Ir C21 C22 C23 60.7(5)
Ir C21 C22 C27 -118.9(7)
Ir C21 C25 C24 -60.1(5)
Ir C21 C25 C30 124.5(7)
Ir C22 C23 C24 62.6(5)
Ir C22 C23 C28 -124.7(8)
Ir C23 C24 C25 60.7(5)
Ir C23 C24 C29 -123.3(8)
Ir C24 C25 C21 58.5(4)
Ir C24 C25 C30 -126.1(7)
N1 C1 C2 C3 0.5(8)
N1 C1 C2 C5 -180.0(8)
N2 C1 C2 C3 -179.3(6)
N2 C1 C2 C5 0.2(12)
N2 C9 C10 C11 -170.2(7)
N3 C9 C10 C11 4.6(12)
N4 C15 C16 C17 176.0(7)
N5 C15 C16 C17 3.4(12)
C1 N1 C4 N4 -177.0(7)
C1 N1 C4 C3 1.6(8)
C1 N2 C9 N3 -0.1(12)
C1 N2 C9 C10 174.6(7)
C1 C2 C3 C4 0.5(7)
C1 C2 C3 C8 179.2(6)
C1 C2 C5 C6 -178.5(7)
C2 C3 C4 N1 -1.3(8)
C2 C3 C4 N4 177.2(9)
C2 C3 C8 C7 -0.9(10)
C2 C5 C6 C7 -0.3(12)
C3 C2 C5 C6 0.9(11)
C4 N1 C1 N2 178.4(7)
C4 N1 C1 C2 -1.4(8)
C4 N4 C15 N5 -87.1(10)
C4 N4 C15 C16 100.0(10)
C4 C3 C8 C7 177.5(7)
C5 C2 C3 C4 -179.1(7)
C5 C2 C3 C8 -0.3(11)
C5 C6 C7 C8 -0.9(12)
C6 C7 C8 C3 1.5(11)
C8 C3 C4 N1 -179.8(7)
C8 C3 C4 N4 -1.3(14)
C9 N2 C1 N1 15.9(12)
C9 N2 C1 C2 -164.4(7)
C9 N3 C13 C12 6.6(11)
C9 N3 C13 C14 -170.1(7)
C9 C10 C11 C12 2.9(12)
C10 C11 C12 C13 -5.5(11)
C11 C12 C13 N3 0.8(11)
C11 C12 C13 C14 177.7(7)
C13 N3 C9 N2 165.0(7)
C13 N3 C9 C10 -9.3(12)
C15 N4 C4 N1 -178.7(7)
C15 N4 C4 C3 3.0(14)
C15 N5 C19 C18 -0.1(11)
C15 N5 C19 C20 178.7(7)
C15 C16 C17 C18 -0.9(12)
C16 C17 C18 C19 -1.8(13)
C17 C18 C19 N5 2.4(12)
C17 C18 C19 C20 -176.3(7)
C19 N5 C15 N4 -175.5(6)
C19 N5 C15 C16 -2.9(11)
C21 C22 C23 Ir -60.2(5)
C21 C22 C23 C24 2.4(8)
C21 C22 C23 C28 175.1(8)
C22 C21 C25 Ir 62.5(5)
C22 C21 C25 C24 2.5(7)
C22 C21 C25 C30 -173.0(6)
C22 C23 C24 Ir -61.6(5)
C22 C23 C24 C25 -0.8(8)
C22 C23 C24 C29 175.1(7)
C23 C24 C25 Ir -59.6(5)
C23 C24 C25 C21 -1.0(8)
C23 C24 C25 C30 174.3(7)
C25 C21 C22 Ir -63.7(4)
C25 C21 C22 C23 -3.0(8)
C25 C21 C22 C27 177.5(7)
C26 C21 C22 Ir 124.2(7)
C26 C21 C22 C23 -175.2(7)
C26 C21 C22 C27 5.3(12)
C26 C21 C25 Ir -125.1(7)
C26 C21 C25 C24 174.8(7)
C26 C21 C25 C30 -0.7(11)
C27 C22 C23 Ir 119.4(8)
C27 C22 C23 C24 -178.1(7)
C27 C22 C23 C28 -5.3(13)
C28 C23 C24 Ir 125.8(8)
C28 C23 C24 C25 -173.5(8)
C28 C23 C24 C29 2.4(13)
C29 C24 C25 Ir 124.5(8)
C29 C24 C25 C21 -177.0(7)
C29 C24 C25 C30 -1.7(12)
